data_2218317
loop_
_publ_author_name
'Dornhaus, Franz'
'Lerner, Hans-Wolfram'
'Bolte, Michael'

_publ_section_title
;\m-Bis(diphenylphosphanyl)borato-\k^2^<i>P</i>:<i>P</i>'-bis[dicarbonyl(\h^5^-cyclopentadienyl)iron(II)]
 tetrachloridoferrate(III) chloroform solvate
;
_journal_coeditor_code BQ2081
_journal_issue 6
_journal_name_full 'Acta Crystallographica Section E'
_journal_page_first m835
_journal_paper_doi 10.1107/S1600536808014931
_journal_volume 64
_journal_year 2008
_chemical_formula_iupac '[Fe2 (C5 H5)2 (C24 H22 B P2) (C O)4] [Fe Cl4], C H Cl3'
_chemical_formula_moiety 'C38 H32 B Fe2 O4 P2 +, Cl4 Fe -, C H Cl3'
_chemical_formula_sum 'C39 H33 B Cl7 Fe3 O4 P2'
_chemical_formula_weight 1054.10
_chemical_name_systematic
;
\m-Bis(diphenylphosphanyl)borato-\k^2^P:P'-bis[dicarbonyl(\h^5^-
cyclopentadienyl)iron(II)] tetrachloridoferrate(III) chloroform solvate
;
_space_group_IT_number 14
_symmetry_cell_setting monoclinic
_symmetry_space_group_name_Hall '-P 2yn'
_symmetry_space_group_name_H-M 'P 1 21/n 1'
_atom_sites_solution_hydrogens geom
_atom_sites_solution_primary direct
_atom_sites_solution_secondary difmap
_audit_creation_method SHELXL-97
_cell_angle_alpha 90.00
_cell_angle_beta 113.296(8)
_cell_angle_gamma 90.00
_cell_formula_units_Z 4
_cell_length_a 16.0627(17)
_cell_length_b 17.8223(17)
_cell_length_c 17.205(2)
_cell_measurement_reflns_used 6332
_cell_measurement_temperature 173(2)
_cell_measurement_theta_max 24.5
_cell_measurement_theta_min 3.6
_cell_volume 4523.8(9)
_computing_cell_refinement 'X-AREA (Stoe & Cie, 2001)'
_computing_data_collection 'X-AREA (Stoe & Cie, 2001)'
_computing_data_reduction 'X-AREA (Stoe & Cie, 2001)'
_computing_molecular_graphics 'XP in SHELXTL-Plus (Sheldrick, 2008)'
_computing_publication_material 'SHELXL97 (Sheldrick, 2008) and PLATON (Spek, 2003)'
_computing_structure_refinement 'SHELXL97 (Sheldrick, 2008)'
_computing_structure_solution 'SHELXS97 (Sheldrick, 2008)'
_diffrn_ambient_temperature 173(2)
_diffrn_measured_fraction_theta_full 0.997
_diffrn_measured_fraction_theta_max 0.978
_diffrn_measurement_device_type 'Stoe IPDSII two-circle'
_diffrn_measurement_method \w
_diffrn_radiation_monochromator graphite
_diffrn_radiation_source 'fine-focus sealed tube'
_diffrn_radiation_type MoK\a
_diffrn_radiation_wavelength 0.71073
_diffrn_reflns_av_R_equivalents 0.0885
_diffrn_reflns_av_sigmaI/netI 0.2904
_diffrn_reflns_limit_h_max 19
_diffrn_reflns_limit_h_min -19
_diffrn_reflns_limit_k_max 21
_diffrn_reflns_limit_k_min -21
_diffrn_reflns_limit_l_max 18
_diffrn_reflns_limit_l_min -20
_diffrn_reflns_number 44600
_diffrn_reflns_theta_full 25.00
_diffrn_reflns_theta_max 25.78
_diffrn_reflns_theta_min 3.56
_diffrn_standards_number 0
_exptl_absorpt_coefficient_mu 1.471
_exptl_absorpt_correction_T_max 0.9712
_exptl_absorpt_correction_T_min 0.8549
_exptl_absorpt_correction_type multi-scan
_exptl_absorpt_process_details '(MULABS; Spek, 2003; Blessing, 1995)'
_exptl_crystal_colour brown
_exptl_crystal_density_diffrn 1.548
_exptl_crystal_density_method 'not measured'
_exptl_crystal_description plate
_exptl_crystal_F_000 2124
_exptl_crystal_size_max 0.11
_exptl_crystal_size_mid 0.07
_exptl_crystal_size_min 0.02
_refine_diff_density_max 0.801
_refine_diff_density_min -0.598
_refine_ls_extinction_method none
_refine_ls_goodness_of_fit_ref 0.987
_refine_ls_hydrogen_treatment constr
_refine_ls_matrix_type full
_refine_ls_number_parameters 505
_refine_ls_number_reflns 8506
_refine_ls_number_restraints 0
_refine_ls_restrained_S_all 0.987
_refine_ls_R_factor_all 0.2460
_refine_ls_R_factor_gt 0.1113
_refine_ls_shift/su_max 0.000
_refine_ls_shift/su_mean 0.000
_refine_ls_structure_factor_coef Fsqd
_refine_ls_weighting_details 'calc w=1/[\s^2^(Fo^2^)+(0.0133P)^2^] where P=(Fo^2^+2Fc^2^)/3'
_refine_ls_weighting_scheme calc
_refine_ls_wR_factor_gt 0.1354
_refine_ls_wR_factor_ref 0.1763
_reflns_number_gt 3324
_reflns_number_total 8506
_reflns_threshold_expression I>2\s(I)
_cod_data_source_file bq2081.cif
_cod_data_source_block I
_cod_original_sg_symbol_H-M 'P 21/n'
_cod_database_code 2218317
_cod_database_fobs_code 2218317

loop_
_symmetry_equiv_pos_as_xyz
'x, y, z'
'-x+1/2, y+1/2, -z+1/2'
'-x, -y, -z'
'x-1/2, -y-1/2, z-1/2'

loop_
_atom_site_type_symbol
_atom_site_label
_atom_site_fract_x
_atom_site_fract_y
_atom_site_fract_z
_atom_site_U_iso_or_equiv
_atom_site_adp_type
_atom_site_calc_flag
_atom_site_refinement_flags
_atom_site_occupancy
B B1 0.7751(9) 0.2979(10) 0.8313(8) 0.031(3) Uani d . 1
H H1A 0.8093 0.3431 0.8600 0.037 Uiso calc R 1
H H1B 0.8119 0.2541 0.8609 0.037 Uiso calc R 1
Fe Fe1 0.70461(11) 0.29478(10) 0.99844(10) 0.0235(4) Uani d . 1
Fe Fe2 0.92129(11) 0.30470(10) 0.72844(10) 0.0228(4) Uani d . 1
P P1 0.66442(19) 0.29568(18) 0.85413(17) 0.0197(6) Uani d . 1
P P2 0.7737(2) 0.29796(18) 0.71644(18) 0.0231(7) Uani d . 1
C C1 0.7935(9) 0.2299(7) 1.0123(7) 0.028(3) Uani d . 1
O O1 0.8519(7) 0.1879(6) 1.0251(7) 0.059(3) Uani d . 1
C C2 0.7777(9) 0.3741(7) 1.0121(7) 0.034(3) Uani d . 1
O O2 0.8262(7) 0.4231(5) 1.0217(6) 0.043(3) Uani d . 1
C C3 0.9563(9) 0.2289(7) 0.8019(9) 0.033(3) Uani d . 1
O O3 0.9828(7) 0.1817(5) 0.8526(7) 0.050(3) Uani d . 1
C C4 0.9460(8) 0.3751(6) 0.8084(7) 0.021(3) Uani d . 1
O O4 0.9641(6) 0.4213(5) 0.8581(6) 0.036(2) Uani d . 1
C C11 0.6176(9) 0.3548(8) 1.0417(8) 0.039(4) Uani d . 1
H H11 0.6117 0.4079 1.0406 0.046 Uiso calc R 1
C C12 0.5664(8) 0.3034(8) 0.9779(8) 0.037(3) Uani d . 1
H H12 0.5177 0.3162 0.9263 0.045 Uiso calc R 1
C C13 0.5997(9) 0.2295(7) 1.0036(8) 0.037(4) Uani d . 1
H H13 0.5791 0.1851 0.9710 0.044 Uiso calc R 1
C C14 0.6680(10) 0.2335(8) 1.0851(9) 0.043(4) Uani d . 1
H H14 0.6997 0.1919 1.1181 0.051 Uiso calc R 1
C C15 0.6819(9) 0.3087(9) 1.1101(8) 0.042(4) Uani d . 1
H H15 0.7253 0.3269 1.1622 0.051 Uiso calc R 1
C C21 0.5872(8) 0.3745(6) 0.8036(8) 0.025(3) Uani d . 1
C C22 0.5883(9) 0.4404(6) 0.8455(8) 0.030(3) Uani d . 1
H H22 0.6269 0.4449 0.9037 0.036 Uiso calc R 1
C C23 0.5331(9) 0.5011(7) 0.8036(9) 0.040(4) Uani d . 1
H H23 0.5366 0.5462 0.8341 0.048 Uiso calc R 1
C C24 0.4739(9) 0.4976(7) 0.7195(8) 0.039(4) Uani d . 1
H H24 0.4359 0.5387 0.6924 0.047 Uiso calc R 1
C C25 0.4724(9) 0.4322(7) 0.6769(8) 0.037(3) Uani d . 1
H H25 0.4324 0.4283 0.6190 0.044 Uiso calc R 1
C C26 0.5276(8) 0.3711(7) 0.7154(7) 0.026(3) Uani d . 1
H H26 0.5259 0.3272 0.6835 0.031 Uiso calc R 1
C C31 0.6003(8) 0.2122(6) 0.8099(7) 0.021(3) Uani d . 1
C C32 0.5039(8) 0.2071(7) 0.7774(7) 0.032(3) Uani d . 1
H H32 0.4698 0.2502 0.7787 0.038 Uiso calc R 1
C C33 0.4592(9) 0.1417(6) 0.7443(9) 0.036(3) Uani d . 1
H H33 0.3948 0.1411 0.7209 0.043 Uiso calc R 1
C C34 0.5051(9) 0.0776(7) 0.7441(11) 0.042(4) Uani d . 1
H H34 0.4725 0.0328 0.7214 0.051 Uiso calc R 1
C C35 0.6013(8) 0.0771(7) 0.7775(9) 0.032(3) Uani d . 1
H H35 0.6336 0.0325 0.7774 0.039 Uiso calc R 1
C C36 0.6472(9) 0.1438(6) 0.8106(8) 0.027(3) Uani d . 1
H H36 0.7116 0.1438 0.8343 0.032 Uiso calc R 1
C C41 0.7122(8) 0.3789(6) 0.6556(8) 0.026(3) Uani d . 1
C C42 0.7131(9) 0.4462(7) 0.6993(9) 0.032(3) Uani d . 1
H H42 0.7455 0.4482 0.7590 0.038 Uiso calc R 1
C C43 0.6678(8) 0.5093(7) 0.6568(8) 0.032(3) Uani d . 1
H H43 0.6702 0.5541 0.6875 0.039 Uiso calc R 1
C C44 0.6192(10) 0.5081(8) 0.5706(8) 0.038(4) Uani d . 1
H H44 0.5868 0.5514 0.5423 0.045 Uiso calc R 1
C C45 0.6178(9) 0.4432(8) 0.5254(9) 0.038(3) Uani d . 1
H H45 0.5857 0.4418 0.4657 0.045 Uiso calc R 1
C C46 0.6634(8) 0.3818(8) 0.5683(8) 0.035(3) Uani d . 1
H H46 0.6618 0.3378 0.5365 0.042 Uiso calc R 1
C C51 0.7135(7) 0.2153(6) 0.6561(7) 0.023(3) Uani d . 1
C C52 0.6165(8) 0.2150(7) 0.6108(8) 0.032(3) Uani d . 1
H H52 0.5823 0.2587 0.6099 0.038 Uiso calc R 1
C C53 0.5731(9) 0.1508(7) 0.5685(9) 0.037(4) Uani d . 1
H H53 0.5092 0.1515 0.5383 0.044 Uiso calc R 1
C C54 0.6208(10) 0.0849(7) 0.5692(8) 0.039(4) Uani d . 1
H H54 0.5901 0.0413 0.5402 0.046 Uiso calc R 1
C C55 0.7130(10) 0.0853(7) 0.6129(8) 0.037(3) Uani d . 1
H H55 0.7463 0.0409 0.6146 0.044 Uiso calc R 1
C C56 0.7596(9) 0.1499(6) 0.6555(7) 0.027(3) Uani d . 1
H H56 0.8237 0.1485 0.6841 0.032 Uiso calc R 1
C C61 0.8766(10) 0.3001(10) 0.5953(8) 0.051(4) Uani d . 1
H H61 0.8164 0.2895 0.5571 0.061 Uiso calc R 1
C C62 0.9107(10) 0.3710(7) 0.6238(8) 0.033(3) Uani d . 1
H H62 0.8780 0.4169 0.6098 0.040 Uiso calc R 1
C C63 1.0042(10) 0.3620(9) 0.6785(9) 0.046(4) Uani d . 1
H H63 1.0452 0.4014 0.7059 0.055 Uiso calc R 1
C C64 1.0246(10) 0.2864(9) 0.6845(8) 0.043(4) Uani d . 1
H H64 1.0818 0.2650 0.7180 0.051 Uiso calc R 1
C C65 0.9461(11) 0.2457(9) 0.6322(8) 0.044(4) Uani d . 1
H H65 0.9410 0.1929 0.6237 0.053 Uiso calc R 1
Fe Fe3 0.72051(13) 0.61469(11) 0.12242(12) 0.0352(5) Uani d . 1
Cl Cl31 0.6037(3) 0.5782(2) 0.0096(2) 0.0469(10) Uani d . 1
Cl Cl32 0.6747(3) 0.6715(3) 0.2116(3) 0.0857(19) Uani d . 1
Cl Cl33 0.7923(3) 0.5112(2) 0.1841(3) 0.0557(11) Uani d . 1
Cl Cl34 0.8099(3) 0.6898(3) 0.0894(3) 0.0657(13) Uani d . 1
C C5 0.8024(11) 0.4708(9) 0.3879(11) 0.059(5) Uani d . 1
H H5 0.7751 0.4969 0.3320 0.071 Uiso calc R 1
Cl Cl51 0.7504(4) 0.3814(3) 0.3768(3) 0.0885(17) Uani d . 1
Cl Cl52 0.7830(4) 0.5251(3) 0.4605(3) 0.0782(15) Uani d . 1
Cl Cl53 0.9181(4) 0.4590(4) 0.4120(5) 0.119(2) Uani d . 1

loop_
_atom_site_aniso_label
_atom_site_aniso_U_11
_atom_site_aniso_U_22
_atom_site_aniso_U_33
_atom_site_aniso_U_12
_atom_site_aniso_U_13
_atom_site_aniso_U_23
B1 0.020(7) 0.038(8) 0.024(7) -0.002(7) -0.003(6) -0.005(7)
Fe1 0.0215(9) 0.0301(9) 0.0164(9) 0.0028(8) 0.0048(7) 0.0030(8)
Fe2 0.0220(9) 0.0238(9) 0.0221(9) -0.0005(8) 0.0082(7) 0.0007(8)
P1 0.0193(15) 0.0222(15) 0.0151(14) 0.0010(14) 0.0040(12) 0.0018(13)
P2 0.0236(16) 0.0216(14) 0.0186(15) -0.0004(15) 0.0024(12) 0.0003(14)
C1 0.038(8) 0.036(7) 0.013(6) -0.002(6) 0.015(6) 0.004(5)
O1 0.055(7) 0.068(8) 0.054(7) 0.048(6) 0.023(6) 0.034(6)
C2 0.043(9) 0.030(7) 0.013(6) -0.004(6) -0.005(6) 0.004(5)
O2 0.051(7) 0.046(6) 0.026(5) -0.010(5) 0.010(5) -0.002(4)
C3 0.023(7) 0.029(7) 0.042(8) -0.013(6) 0.008(6) -0.004(6)
O3 0.045(6) 0.033(6) 0.063(7) 0.017(5) 0.011(5) 0.022(5)
C4 0.020(6) 0.026(6) 0.019(6) -0.001(5) 0.009(5) 0.005(5)
O4 0.041(6) 0.042(5) 0.024(5) -0.010(4) 0.011(4) -0.009(4)
C11 0.026(7) 0.051(9) 0.032(8) -0.011(6) 0.004(6) -0.016(6)
C12 0.026(7) 0.053(8) 0.032(7) 0.013(7) 0.011(6) 0.008(7)
C13 0.047(9) 0.049(8) 0.012(6) -0.010(7) 0.009(6) 0.008(5)
C14 0.038(9) 0.058(10) 0.031(8) 0.000(7) 0.014(7) 0.027(7)
C15 0.036(8) 0.070(11) 0.024(7) -0.009(8) 0.015(6) 0.013(7)
C21 0.019(6) 0.023(6) 0.032(7) -0.008(5) 0.010(5) 0.006(5)
C22 0.033(8) 0.027(6) 0.021(7) 0.009(6) -0.001(6) 0.000(5)
C23 0.048(9) 0.018(6) 0.042(9) 0.010(6) 0.006(7) -0.001(6)
C24 0.035(8) 0.034(7) 0.030(8) 0.016(6) -0.007(6) 0.008(6)
C25 0.043(9) 0.045(8) 0.011(6) 0.001(6) -0.001(6) 0.004(6)
C26 0.017(6) 0.032(7) 0.024(7) -0.016(5) 0.004(5) -0.008(5)
C31 0.030(7) 0.021(6) 0.012(5) 0.007(5) 0.006(5) -0.001(5)
C32 0.035(7) 0.031(7) 0.035(7) -0.007(6) 0.019(6) -0.007(6)
C33 0.025(7) 0.027(7) 0.060(10) -0.004(5) 0.023(7) -0.005(6)
C34 0.032(8) 0.018(7) 0.078(12) -0.003(6) 0.024(8) -0.004(7)
C35 0.015(7) 0.036(7) 0.044(8) 0.005(5) 0.010(6) 0.000(6)
C36 0.031(7) 0.023(6) 0.028(7) 0.011(5) 0.013(6) 0.006(5)
C41 0.028(7) 0.020(6) 0.030(7) 0.008(5) 0.011(6) 0.004(5)
C42 0.022(7) 0.035(7) 0.035(8) 0.005(6) 0.008(6) 0.013(6)
C43 0.032(8) 0.029(7) 0.041(8) -0.014(6) 0.019(6) 0.007(6)
C44 0.044(9) 0.040(8) 0.022(7) 0.007(7) 0.006(6) 0.017(6)
C45 0.034(8) 0.045(8) 0.030(8) 0.017(7) 0.008(6) 0.005(6)
C46 0.024(7) 0.042(8) 0.032(7) -0.002(6) 0.004(6) -0.008(6)
C51 0.019(6) 0.021(6) 0.022(6) -0.002(5) 0.000(5) -0.003(5)
C52 0.017(6) 0.035(7) 0.041(8) 0.005(5) 0.009(6) 0.001(6)
C53 0.023(7) 0.032(7) 0.048(9) -0.017(6) 0.006(6) -0.028(6)
C54 0.052(10) 0.035(8) 0.023(7) -0.025(7) 0.008(7) -0.018(6)
C55 0.046(9) 0.023(6) 0.031(8) -0.004(6) 0.003(6) -0.010(5)
C56 0.033(7) 0.034(7) 0.015(6) -0.002(6) 0.011(5) -0.008(5)
C61 0.051(10) 0.079(11) 0.022(7) 0.006(10) 0.014(7) -0.006(9)
C62 0.053(9) 0.020(7) 0.033(8) -0.008(6) 0.024(7) -0.002(6)
C63 0.045(9) 0.071(11) 0.030(8) -0.023(8) 0.023(7) -0.011(7)
C64 0.040(8) 0.066(11) 0.026(7) 0.020(8) 0.018(6) 0.001(7)
C65 0.069(11) 0.052(9) 0.022(8) -0.015(8) 0.029(8) -0.015(7)
Fe3 0.0253(10) 0.0465(12) 0.0245(10) 0.0111(9) -0.0003(8) -0.0047(9)
Cl31 0.040(2) 0.052(2) 0.033(2) 0.0042(17) -0.0024(16) -0.0157(17)
Cl32 0.045(3) 0.147(5) 0.054(3) 0.027(3) 0.008(2) -0.050(3)
Cl33 0.050(2) 0.058(2) 0.049(2) 0.025(2) 0.0098(19) 0.0118(19)
Cl34 0.051(2) 0.075(3) 0.055(3) -0.010(2) 0.004(2) 0.008(2)
C5 0.055(11) 0.063(11) 0.045(10) 0.007(9) 0.003(8) 0.012(8)
Cl51 0.115(4) 0.072(3) 0.063(3) 0.008(3) 0.018(3) 0.003(3)
Cl52 0.105(4) 0.061(3) 0.076(3) 0.016(3) 0.044(3) 0.014(2)
Cl53 0.080(4) 0.184(7) 0.103(5) 0.014(4) 0.047(4) 0.014(5)

loop_
_atom_type_symbol
_atom_type_description
_atom_type_scat_dispersion_real
_atom_type_scat_dispersion_imag
_atom_type_scat_source
C C 0.0033 0.0016 'International Tables Vol C Tables 4.2.6.8 and 6.1.1.4'
H H 0.0000 0.0000 'International Tables Vol C Tables 4.2.6.8 and 6.1.1.4'
B B 0.0013 0.0007 'International Tables Vol C Tables 4.2.6.8 and 6.1.1.4'
Cl Cl 0.1484 0.1585 'International Tables Vol C Tables 4.2.6.8 and 6.1.1.4'
Fe Fe 0.3463 0.8444 'International Tables Vol C Tables 4.2.6.8 and 6.1.1.4'
O O 0.0106 0.0060 'International Tables Vol C Tables 4.2.6.8 and 6.1.1.4'
P P 0.1023 0.0942 'International Tables Vol C Tables 4.2.6.8 and 6.1.1.4'

loop_
_geom_angle_atom_site_label_1
_geom_angle_atom_site_label_2
_geom_angle_atom_site_label_3
_geom_angle
P2 B1 P1 123.2(6)
P2 B1 H1A 106.5
P1 B1 H1A 106.5
P2 B1 H1B 106.5
P1 B1 H1B 106.5
H1A B1 H1B 106.5
C1 Fe1 C2 92.6(6)
C1 Fe1 C13 104.6(5)
C2 Fe1 C13 159.4(6)
C1 Fe1 C15 112.0(5)
C2 Fe1 C15 97.4(6)
C13 Fe1 C15 65.9(5)
C1 Fe1 C14 90.1(6)
C2 Fe1 C14 131.8(6)
C13 Fe1 C14 39.1(5)
C15 Fe1 C14 38.7(6)
C1 Fe1 C12 143.6(6)
C2 Fe1 C12 123.7(6)
C13 Fe1 C12 39.8(5)
C15 Fe1 C12 66.1(5)
C14 Fe1 C12 65.7(5)
C1 Fe1 C11 152.7(5)
C2 Fe1 C11 92.6(6)
C13 Fe1 C11 67.0(5)
C15 Fe1 C11 40.8(5)
C14 Fe1 C11 66.8(6)
C12 Fe1 C11 39.2(5)
C1 Fe1 P1 91.0(4)
C2 Fe1 P1 91.5(4)
C13 Fe1 P1 99.4(4)
C15 Fe1 P1 154.9(4)
C14 Fe1 P1 136.6(4)
C12 Fe1 P1 89.5(4)
C11 Fe1 P1 115.7(4)
C3 Fe2 C4 94.3(5)
C3 Fe2 C62 158.3(6)
C4 Fe2 C62 100.5(5)
C3 Fe2 C64 93.7(6)
C4 Fe2 C64 114.8(6)
C62 Fe2 C64 65.7(5)
C3 Fe2 C63 125.6(6)
C4 Fe2 C63 89.4(5)
C62 Fe2 C63 39.7(5)
C64 Fe2 C63 38.3(6)
C3 Fe2 C61 128.0(7)
C4 Fe2 C61 137.6(6)
C62 Fe2 C61 38.4(6)
C64 Fe2 C61 65.3(6)
C63 Fe2 C61 64.9(6)
C3 Fe2 C65 94.2(6)
C4 Fe2 C65 153.3(6)
C62 Fe2 C65 65.7(5)
C64 Fe2 C65 39.3(5)
C63 Fe2 C65 65.2(6)
C61 Fe2 C65 39.2(6)
C3 Fe2 P2 92.8(4)
C4 Fe2 P2 90.7(4)
C62 Fe2 P2 102.7(4)
C64 Fe2 P2 153.0(4)
C63 Fe2 P2 141.5(5)
C61 Fe2 P2 90.3(4)
C65 Fe2 P2 114.1(4)
C31 P1 C21 105.3(5)
C31 P1 B1 110.1(6)
C21 P1 B1 112.4(6)
C31 P1 Fe1 108.6(4)
C21 P1 Fe1 111.2(4)
B1 P1 Fe1 109.0(4)
C41 P2 C51 105.4(5)
C41 P2 B1 111.4(6)
C51 P2 B1 111.2(6)
C41 P2 Fe2 108.3(4)
C51 P2 Fe2 112.6(4)
B1 P2 Fe2 107.9(4)
O1 C1 Fe1 176.9(11)
O2 C2 Fe1 178.0(12)
O3 C3 Fe2 176.5(11)
O4 C4 Fe2 177.2(11)
C12 C11 C15 105.5(12)
C12 C11 Fe1 70.3(8)
C15 C11 Fe1 69.3(8)
C12 C11 H11 127.2
C15 C11 H11 127.2
Fe1 C11 H11 124.8
C11 C12 C13 109.0(12)
C11 C12 Fe1 70.6(8)
C13 C12 Fe1 68.9(8)
C11 C12 H12 125.5
C13 C12 H12 125.5
Fe1 C12 H12 126.6
C14 C13 C12 108.2(12)
C14 C13 Fe1 71.7(8)
C12 C13 Fe1 71.4(8)
C14 C13 H13 125.9
C12 C13 H13 125.9
Fe1 C13 H13 122.7
C15 C14 C13 108.8(12)
C15 C14 Fe1 70.5(7)
C13 C14 Fe1 69.2(8)
C15 C14 H14 125.6
C13 C14 H14 125.6
Fe1 C14 H14 126.3
C14 C15 C11 108.3(12)
C14 C15 Fe1 70.8(8)
C11 C15 Fe1 69.9(7)
C14 C15 H15 125.9
C11 C15 H15 125.9
Fe1 C15 H15 125.0
C22 C21 C26 117.0(11)
C22 C21 P1 122.4(9)
C26 C21 P1 120.5(9)
C21 C22 C23 120.9(11)
C21 C22 H22 119.5
C23 C22 H22 119.5
C24 C23 C22 122.5(12)
C24 C23 H23 118.8
C22 C23 H23 118.8
C25 C24 C23 117.1(11)
C25 C24 H24 121.4
C23 C24 H24 121.4
C24 C25 C26 122.4(11)
C24 C25 H25 118.8
C26 C25 H25 118.8
C25 C26 C21 120.1(11)
C25 C26 H26 120.0
C21 C26 H26 120.0
C32 C31 C36 115.8(11)
C32 C31 P1 124.8(9)
C36 C31 P1 119.3(9)
C33 C32 C31 121.8(12)
C33 C32 H32 119.1
C31 C32 H32 119.1
C34 C33 C32 121.3(13)
C34 C33 H33 119.3
C32 C33 H33 119.3
C33 C34 C35 120.6(12)
C33 C34 H34 119.7
C35 C34 H34 119.7
C36 C35 C34 118.3(12)
C36 C35 H35 120.9
C34 C35 H35 120.9
C35 C36 C31 122.1(11)
C35 C36 H36 119.0
C31 C36 H36 119.0
C46 C41 C42 115.1(11)
C46 C41 P2 126.4(10)
C42 C41 P2 118.5(9)
C43 C42 C41 121.1(13)
C43 C42 H42 119.4
C41 C42 H42 119.4
C44 C43 C42 121.0(13)
C44 C43 H43 119.5
C42 C43 H43 119.5
C43 C44 C45 119.5(12)
C43 C44 H44 120.2
C45 C44 H44 120.2
C46 C45 C44 118.6(13)
C46 C45 H45 120.7
C44 C45 H45 120.7
C45 C46 C41 124.6(13)
C45 C46 H46 117.7
C41 C46 H46 117.7
C56 C51 C52 117.4(10)
C56 C51 P2 121.1(9)
C52 C51 P2 121.5(9)
C53 C52 C51 119.9(11)
C53 C52 H52 120.1
C51 C52 H52 120.1
C52 C53 C54 121.9(11)
C52 C53 H53 119.1
C54 C53 H53 119.1
C55 C54 C53 118.0(11)
C55 C54 H54 121.0
C53 C54 H54 121.0
C54 C55 C56 121.7(12)
C54 C55 H55 119.2
C56 C55 H55 119.2
C51 C56 C55 121.1(12)
C51 C56 H56 119.4
C55 C56 H56 119.4
C62 C61 C65 109.5(13)
C62 C61 Fe2 70.4(8)
C65 C61 Fe2 70.9(8)
C62 C61 H61 125.3
C65 C61 H61 125.3
Fe2 C61 H61 125.1
C61 C62 C63 107.2(13)
C61 C62 Fe2 71.2(8)
C63 C62 Fe2 70.5(8)
C61 C62 H62 126.4
C63 C62 H62 126.4
Fe2 C62 H62 123.5
C64 C63 C62 108.3(13)
C64 C63 Fe2 70.5(9)
C62 C63 Fe2 69.8(8)
C64 C63 H63 125.8
C62 C63 H63 125.8
Fe2 C63 H63 125.4
C63 C64 C65 109.0(13)
C63 C64 Fe2 71.2(8)
C65 C64 Fe2 71.2(8)
C63 C64 H64 125.5
C65 C64 H64 125.5
Fe2 C64 H64 123.7
C61 C65 C64 106.0(13)
C61 C65 Fe2 69.9(8)
C64 C65 Fe2 69.4(7)
C61 C65 H65 127.0
C64 C65 H65 127.0
Fe2 C65 H65 125.3
Cl32 Fe3 Cl34 109.5(2)
Cl32 Fe3 Cl31 110.40(17)
Cl34 Fe3 Cl31 111.66(18)
Cl32 Fe3 Cl33 107.7(2)
Cl34 Fe3 Cl33 111.25(19)
Cl31 Fe3 Cl33 106.17(17)
Cl52 C5 Cl53 112.4(10)
Cl52 C5 Cl51 112.0(10)
Cl53 C5 Cl51 109.1(9)
Cl52 C5 H5 107.7
Cl53 C5 H5 107.7
Cl51 C5 H5 107.7

loop_
_geom_bond_atom_site_label_1
_geom_bond_atom_site_label_2
_geom_bond_distance
B1 P2 1.967(14)
B1 P1 1.967(15)
B1 H1A 0.9900
B1 H1B 0.9900
Fe1 C1 1.778(14)
Fe1 C2 1.793(14)
Fe1 C13 2.079(14)
Fe1 C15 2.107(13)
Fe1 C14 2.111(13)
Fe1 C12 2.111(13)
Fe1 C11 2.115(15)
Fe1 P1 2.305(3)
Fe2 C3 1.783(14)
Fe2 C4 1.786(12)
Fe2 C62 2.102(13)
Fe2 C64 2.104(14)
Fe2 C63 2.112(15)
Fe2 C61 2.114(13)
Fe2 C65 2.128(14)
Fe2 P2 2.301(4)
P1 C31 1.799(12)
P1 C21 1.848(12)
P2 C41 1.825(12)
P2 C51 1.841(11)
C1 O1 1.153(14)
C2 O2 1.138(14)
C3 O3 1.164(14)
C4 O4 1.140(13)
C11 C12 1.416(18)
C11 C15 1.471(18)
C11 H11 0.9500
C12 C13 1.425(18)
C12 H12 0.9500
C13 C14 1.401(18)
C13 H13 0.9500
C14 C15 1.40(2)
C14 H14 0.9500
C15 H15 0.9500
C21 C22 1.374(17)
C21 C26 1.439(16)
C22 C23 1.403(16)
C22 H22 0.9500
C23 C24 1.383(18)
C23 H23 0.9500
C24 C25 1.373(18)
C24 H24 0.9500
C25 C26 1.394(17)
C25 H25 0.9500
C26 H26 0.9500
C31 C32 1.426(16)
C31 C36 1.430(15)
C32 C33 1.370(16)
C32 H32 0.9500
C33 C34 1.360(17)
C33 H33 0.9500
C34 C35 1.420(18)
C34 H34 0.9500
C35 C36 1.397(17)
C35 H35 0.9500
C36 H36 0.9500
C41 C46 1.394(17)
C41 C42 1.414(17)
C42 C43 1.381(16)
C42 H42 0.9500
C43 C44 1.375(18)
C43 H43 0.9500
C44 C45 1.390(19)
C44 H44 0.9500
C45 C46 1.361(17)
C45 H45 0.9500
C46 H46 0.9500
C51 C56 1.383(16)
C51 C52 1.441(16)
C52 C53 1.387(16)
C52 H52 0.9500
C53 C54 1.398(18)
C53 H53 0.9500
C54 C55 1.370(19)
C54 H54 0.9500
C55 C56 1.410(15)
C55 H55 0.9500
C56 H56 0.9500
C61 C62 1.39(2)
C61 C65 1.42(2)
C61 H61 0.9500
C62 C63 1.43(2)
C62 H62 0.9500
C63 C64 1.38(2)
C63 H63 0.9500
C64 C65 1.425(19)
C64 H64 0.9500
C65 H65 0.9500
Fe3 Cl32 2.193(5)
Fe3 Cl34 2.196(5)
Fe3 Cl31 2.198(4)
Fe3 Cl33 2.211(4)
C5 Cl52 1.703(19)
C5 Cl53 1.749(18)
C5 Cl51 1.775(17)
C5 H5 1.0000

loop_
_geom_torsion_atom_site_label_1
_geom_torsion_atom_site_label_2
_geom_torsion_atom_site_label_3
_geom_torsion_atom_site_label_4
_geom_torsion
P2 B1 P1 C31 60.2(11)
P2 B1 P1 C21 -57.0(11)
P2 B1 P1 Fe1 179.2(8)
C1 Fe1 P1 C31 78.3(6)
C2 Fe1 P1 C31 171.0(6)
C13 Fe1 P1 C31 -26.6(6)
C15 Fe1 P1 C31 -78.1(11)
C14 Fe1 P1 C31 -12.9(8)
C12 Fe1 P1 C31 -65.3(6)
C11 Fe1 P1 C31 -95.5(6)
C1 Fe1 P1 C21 -166.2(6)
C2 Fe1 P1 C21 -73.5(6)
C13 Fe1 P1 C21 88.9(6)
C15 Fe1 P1 C21 37.4(11)
C14 Fe1 P1 C21 102.6(7)
C12 Fe1 P1 C21 50.2(6)
C11 Fe1 P1 C21 20.0(6)
C1 Fe1 P1 B1 -41.6(7)
C2 Fe1 P1 B1 51.0(7)
C13 Fe1 P1 B1 -146.6(7)
C15 Fe1 P1 B1 161.9(11)
C14 Fe1 P1 B1 -132.9(8)
C12 Fe1 P1 B1 174.7(7)
C11 Fe1 P1 B1 144.5(7)
P1 B1 P2 C41 59.4(11)
P1 B1 P2 C51 -57.8(11)
P1 B1 P2 Fe2 178.2(8)
C3 Fe2 P2 C41 171.4(6)
C4 Fe2 P2 C41 77.1(6)
C62 Fe2 P2 C41 -23.9(6)
C64 Fe2 P2 C41 -84.8(10)
C63 Fe2 P2 C41 -12.9(8)
C61 Fe2 P2 C41 -60.5(7)
C65 Fe2 P2 C41 -92.7(6)
C3 Fe2 P2 C51 -72.5(6)
C4 Fe2 P2 C51 -166.8(5)
C62 Fe2 P2 C51 92.2(5)
C64 Fe2 P2 C51 31.4(10)
C63 Fe2 P2 C51 103.2(8)
C61 Fe2 P2 C51 55.6(7)
C65 Fe2 P2 C51 23.4(6)
C3 Fe2 P2 B1 50.6(7)
C4 Fe2 P2 B1 -43.7(6)
C62 Fe2 P2 B1 -144.6(6)
C64 Fe2 P2 B1 154.5(10)
C63 Fe2 P2 B1 -133.7(8)
C61 Fe2 P2 B1 178.7(7)
C65 Fe2 P2 B1 146.5(7)
C1 Fe1 C11 C12 -113.7(12)
C2 Fe1 C11 C12 145.6(8)
C13 Fe1 C11 C12 -36.8(8)
C15 Fe1 C11 C12 -116.1(12)
C14 Fe1 C11 C12 -79.4(9)
P1 Fe1 C11 C12 52.7(9)
C1 Fe1 C11 C15 2.4(15)
C2 Fe1 C11 C15 -98.3(8)
C13 Fe1 C11 C15 79.2(8)
C14 Fe1 C11 C15 36.6(8)
C12 Fe1 C11 C15 116.1(12)
P1 Fe1 C11 C15 168.8(7)
C15 C11 C12 C13 -2.4(15)
Fe1 C11 C12 C13 58.3(9)
C15 C11 C12 Fe1 -60.7(9)
C1 Fe1 C12 C11 134.9(10)
C2 Fe1 C12 C11 -42.7(10)
C13 Fe1 C12 C11 120.4(11)
C15 Fe1 C12 C11 39.9(8)
C14 Fe1 C12 C11 82.5(9)
P1 Fe1 C12 C11 -134.2(8)
C1 Fe1 C12 C13 14.5(12)
C2 Fe1 C12 C13 -163.2(8)
C15 Fe1 C12 C13 -80.5(8)
C14 Fe1 C12 C13 -37.9(8)
C11 Fe1 C12 C13 -120.4(11)
P1 Fe1 C12 C13 105.4(7)
C11 C12 C13 C14 3.4(16)
Fe1 C12 C13 C14 62.7(10)
C11 C12 C13 Fe1 -59.3(10)
C1 Fe1 C13 C14 71.5(10)
C2 Fe1 C13 C14 -74.1(17)
C15 Fe1 C13 C14 -36.4(9)
C12 Fe1 C13 C14 -117.3(12)
C11 Fe1 C13 C14 -81.0(9)
P1 Fe1 C13 C14 165.0(8)
C1 Fe1 C13 C12 -171.2(8)
C2 Fe1 C13 C12 43.2(17)
C15 Fe1 C13 C12 81.0(8)
C14 Fe1 C13 C12 117.3(12)
C11 Fe1 C13 C12 36.3(8)
P1 Fe1 C13 C12 -77.7(7)
C12 C13 C14 C15 -2.9(17)
Fe1 C13 C14 C15 59.5(10)
C12 C13 C14 Fe1 -62.4(10)
C1 Fe1 C14 C15 126.5(9)
C2 Fe1 C14 C15 32.9(12)
C13 Fe1 C14 C15 -120.1(13)
C12 Fe1 C14 C15 -81.5(9)
C11 Fe1 C14 C15 -38.5(8)
P1 Fe1 C14 C15 -141.9(7)
C1 Fe1 C14 C13 -113.4(9)
C2 Fe1 C14 C13 153.0(9)
C15 Fe1 C14 C13 120.1(13)
C12 Fe1 C14 C13 38.6(9)
C11 Fe1 C14 C13 81.5(9)
P1 Fe1 C14 C13 -21.9(12)
C13 C14 C15 C11 1.4(16)
Fe1 C14 C15 C11 60.1(9)
C13 C14 C15 Fe1 -58.7(10)
C12 C11 C15 C14 0.7(15)
Fe1 C11 C15 C14 -60.7(10)
C12 C11 C15 Fe1 61.4(9)
C1 Fe1 C15 C14 -60.1(9)
C2 Fe1 C15 C14 -155.9(8)
C13 Fe1 C15 C14 36.7(8)
C12 Fe1 C15 C14 80.4(9)
C11 Fe1 C15 C14 118.8(11)
P1 Fe1 C15 C14 94.4(12)
C1 Fe1 C15 C11 -178.8(7)
C2 Fe1 C15 C11 85.3(8)
C13 Fe1 C15 C11 -82.1(8)
C14 Fe1 C15 C11 -118.8(11)
C12 Fe1 C15 C11 -38.4(7)
P1 Fe1 C15 C11 -24.4(14)
C31 P1 C21 C22 145.8(11)
B1 P1 C21 C22 -94.3(12)
Fe1 P1 C21 C22 28.2(12)
C31 P1 C21 C26 -39.0(10)
B1 P1 C21 C26 80.9(11)
Fe1 P1 C21 C26 -156.6(8)
C26 C21 C22 C23 0.2(19)
P1 C21 C22 C23 175.6(11)
C21 C22 C23 C24 2(2)
C22 C23 C24 C25 -2(2)
C23 C24 C25 C26 0(2)
C24 C25 C26 C21 2(2)
C22 C21 C26 C25 -1.8(18)
P1 C21 C26 C25 -177.2(10)
C21 P1 C31 C32 -26.4(11)
B1 P1 C31 C32 -147.9(10)
Fe1 P1 C31 C32 92.8(10)
C21 P1 C31 C36 157.2(10)
B1 P1 C31 C36 35.8(11)
Fe1 P1 C31 C36 -83.5(9)
C36 C31 C32 C33 -3.8(17)
P1 C31 C32 C33 179.8(10)
C31 C32 C33 C34 3(2)
C32 C33 C34 C35 -1(2)
C33 C34 C35 C36 0(2)
C34 C35 C36 C31 -1(2)
C32 C31 C36 C35 3.1(17)
P1 C31 C36 C35 179.8(10)
C51 P2 C41 C46 -28.6(13)
B1 P2 C41 C46 -149.3(12)
Fe2 P2 C41 C46 92.1(12)
C51 P2 C41 C42 151.7(11)
B1 P2 C41 C42 31.0(12)
Fe2 P2 C41 C42 -87.6(10)
C46 C41 C42 C43 0.4(19)
P2 C41 C42 C43 -179.9(10)
C41 C42 C43 C44 1(2)
C42 C43 C44 C45 -2(2)
C43 C44 C45 C46 1(2)
C44 C45 C46 C41 0(2)
C42 C41 C46 C45 -1(2)
P2 C41 C46 C45 179.5(11)
C41 P2 C51 C56 147.2(11)
B1 P2 C51 C56 -92.0(11)
Fe2 P2 C51 C56 29.3(11)
C41 P2 C51 C52 -35.5(11)
B1 P2 C51 C52 85.3(11)
Fe2 P2 C51 C52 -153.4(9)
C56 C51 C52 C53 -0.2(19)
P2 C51 C52 C53 -177.7(11)
C51 C52 C53 C54 1(2)
C52 C53 C54 C55 0(2)
C53 C54 C55 C56 -1(2)
C52 C51 C56 C55 -0.8(18)
P2 C51 C56 C55 176.6(10)
C54 C55 C56 C51 1(2)
C3 Fe2 C61 C62 -155.8(9)
C4 Fe2 C61 C62 19.0(13)
C64 Fe2 C61 C62 -81.4(9)
C63 Fe2 C61 C62 -39.0(9)
C65 Fe2 C61 C62 -119.9(13)
P2 Fe2 C61 C62 110.4(8)
C3 Fe2 C61 C65 -35.9(12)
C4 Fe2 C61 C65 138.9(10)
C62 Fe2 C61 C65 119.9(13)
C64 Fe2 C61 C65 38.5(9)
C63 Fe2 C61 C65 80.9(10)
P2 Fe2 C61 C65 -129.7(9)
C65 C61 C62 C63 1.4(16)
Fe2 C61 C62 C63 61.7(9)
C65 C61 C62 Fe2 -60.4(10)
C3 Fe2 C62 C61 60.8(17)
C4 Fe2 C62 C61 -167.1(9)
C64 Fe2 C62 C61 80.3(9)
C63 Fe2 C62 C61 116.8(12)
C65 Fe2 C62 C61 37.0(9)
P2 Fe2 C62 C61 -73.9(9)
C3 Fe2 C62 C63 -56.0(17)
C4 Fe2 C62 C63 76.1(9)
C64 Fe2 C62 C63 -36.5(8)
C61 Fe2 C62 C63 -116.8(12)
C65 Fe2 C62 C63 -79.8(9)
P2 Fe2 C62 C63 169.3(8)
C61 C62 C63 C64 -1.9(16)
Fe2 C62 C63 C64 60.3(10)
C61 C62 C63 Fe2 -62.2(9)
C3 Fe2 C63 C64 38.8(11)
C4 Fe2 C63 C64 133.6(9)
C62 Fe2 C63 C64 -119.0(12)
C61 Fe2 C63 C64 -81.3(9)
C65 Fe2 C63 C64 -37.8(8)
P2 Fe2 C63 C64 -135.9(8)
C3 Fe2 C63 C62 157.8(8)
C4 Fe2 C63 C62 -107.3(8)
C64 Fe2 C63 C62 119.0(12)
C61 Fe2 C63 C62 37.8(8)
C65 Fe2 C63 C62 81.2(8)
P2 Fe2 C63 C62 -16.9(12)
C62 C63 C64 C65 1.7(16)
Fe2 C63 C64 C65 61.5(10)
C62 C63 C64 Fe2 -59.8(10)
C3 Fe2 C64 C63 -149.3(9)
C4 Fe2 C64 C63 -52.9(10)
C62 Fe2 C64 C63 37.8(8)
C61 Fe2 C64 C63 80.2(10)
C65 Fe2 C64 C63 118.6(13)
P2 Fe2 C64 C63 107.0(11)
C3 Fe2 C64 C65 92.1(9)
C4 Fe2 C64 C65 -171.4(8)
C62 Fe2 C64 C65 -80.8(9)
C63 Fe2 C64 C65 -118.6(13)
C61 Fe2 C64 C65 -38.4(9)
P2 Fe2 C64 C65 -11.5(15)
C62 C61 C65 C64 -0.3(15)
Fe2 C61 C65 C64 -60.3(9)
C62 C61 C65 Fe2 60.0(10)
C63 C64 C65 C61 -0.9(15)
Fe2 C64 C65 C61 60.6(9)
C63 C64 C65 Fe2 -61.5(10)
C3 Fe2 C65 C61 152.4(10)
C4 Fe2 C65 C61 -99.4(15)
C62 Fe2 C65 C61 -36.2(9)
C64 Fe2 C65 C61 -116.9(13)
C63 Fe2 C65 C61 -80.1(10)
P2 Fe2 C65 C61 57.4(10)
C3 Fe2 C65 C64 -90.7(9)
C4 Fe2 C65 C64 17.5(17)
C62 Fe2 C65 C64 80.7(9)
C63 Fe2 C65 C64 36.8(9)
C61 Fe2 C65 C64 116.9(13)
P2 Fe2 C65 C64 174.3(7)
